data_4329056
loop_
_publ_author_name
'Alberto Donzelli'
'Imir Metushi'
'Pierre G. Potvin'

_publ_section_title
;
 Titanium(IV) Complexes of Disulfide-Linked Schiff Bases
;
_journal_name_full 'Inorganic Chemistry'
_journal_page_first 5138
_journal_page_last 5145
_journal_paper_doi 10.1021/ic202709x
_journal_volume 51
_journal_year 2012
_chemical_formula_moiety 'C84 H66 N6 O15 S6 Ti3'
_chemical_formula_sum 'C84 H66 N6 O15 S6 Ti3'
_chemical_formula_weight 1735.49
_chemical_name_systematic
; 
 ? 
;
_space_group_IT_number 148
_symmetry_cell_setting hexagonal
_symmetry_space_group_name_Hall '-R 3'
_symmetry_space_group_name_H-M 'R -3 :H'
_atom_sites_solution_hydrogens geom
_atom_sites_solution_primary direct
_atom_sites_solution_secondary difmap
_audit_creation_method SHELXL-97
_cell_angle_alpha 90.00
_cell_angle_beta 90.00
_cell_angle_gamma 120.00
_cell_formula_units_Z 6
_cell_length_a 21.2378(3)
_cell_length_b 21.2378(3)
_cell_length_c 31.7593(7)
_cell_measurement_reflns_used 28218
_cell_measurement_temperature 150(1)
_cell_measurement_theta_max 25.0
_cell_measurement_theta_min 2.6
_cell_volume 12405.7(4)
_computing_cell_refinement 'Denzo-SMN (Otwinowski & Minor, 1997)'
_computing_data_collection 'Collect (Nonius B.V., 1997-2002)'
_computing_data_reduction Denzo-SMN
_computing_molecular_graphics 'PLATON (Spek, 2009)'
_computing_publication_material 'SHELXTL V6.1'
_computing_structure_refinement 'SHELXTL V6.1 (Sheldrick, 2008)'
_computing_structure_solution 'SIR-92 (Altomare et al., 1994)'
_diffrn_ambient_temperature 150(2)
_diffrn_measured_fraction_theta_full 0.998
_diffrn_measured_fraction_theta_max 0.998
_diffrn_measurement_device_type 'Bruker APEX-II CCD'
_diffrn_measurement_method '\w scans'
_diffrn_radiation_monochromator graphite
_diffrn_radiation_source 'fine-focus sealed tube'
_diffrn_radiation_type MoK\a
_diffrn_radiation_wavelength 0.71073
_diffrn_reflns_av_R_equivalents 0.0850
_diffrn_reflns_av_sigmaI/netI 0.0463
_diffrn_reflns_limit_h_max 12
_diffrn_reflns_limit_h_min -25
_diffrn_reflns_limit_k_max 25
_diffrn_reflns_limit_k_min -25
_diffrn_reflns_limit_l_max 37
_diffrn_reflns_limit_l_min -37
_diffrn_reflns_number 74589
_diffrn_reflns_theta_full 25.03
_diffrn_reflns_theta_max 25.03
_diffrn_reflns_theta_min 2.56
_exptl_absorpt_coefficient_mu 0.502
_exptl_absorpt_correction_T_max 0.975
_exptl_absorpt_correction_T_min 0.908
_exptl_absorpt_correction_type multi-scan
_exptl_absorpt_process_details
; 
multi-scan from symmetry-related measurements 
 Sortav (Blessing 1995) 
;
_exptl_crystal_colour yellow
_exptl_crystal_density_diffrn 1.394
_exptl_crystal_description plate
_exptl_crystal_F_000 5364
_exptl_crystal_size_max 0.20
_exptl_crystal_size_mid 0.14
_exptl_crystal_size_min 0.08
_refine_diff_density_max 0.517
_refine_diff_density_min -0.326
_refine_diff_density_rms 0.064
_refine_ls_extinction_method none
_refine_ls_goodness_of_fit_ref 1.059
_refine_ls_hydrogen_treatment constr
_refine_ls_matrix_type full
_refine_ls_number_parameters 345
_refine_ls_number_reflns 4867
_refine_ls_number_restraints 0
_refine_ls_restrained_S_all 1.059
_refine_ls_R_factor_all 0.0790
_refine_ls_R_factor_gt 0.0543
_refine_ls_shift/su_max 0.001
_refine_ls_shift/su_mean 0.000
_refine_ls_structure_factor_coef Fsqd
_refine_ls_weighting_details 'calc w=1/[\s^2^(Fo^2^)+(0.0959P)^2^+13.4816P] where P=(Fo^2^+2Fc^2^)/3'
_refine_ls_weighting_scheme calc
_refine_ls_wR_factor_gt 0.1541
_refine_ls_wR_factor_ref 0.1676
_reflns_number_gt 3508
_reflns_number_total 4867
_reflns_threshold_expression I>2\s(I)
_cod_data_source_file ic202709x_si_003.cif
_cod_data_source_block k1004a
_cod_original_sg_symbol_H-M 'R -3'
_cod_database_code 4329056

loop_
_symmetry_equiv_pos_as_xyz
'x, y, z'
'-y, x-y, z'
'-x+y, -x, z'
'x+2/3, y+1/3, z+1/3'
'-y+2/3, x-y+1/3, z+1/3'
'-x+y+2/3, -x+1/3, z+1/3'
'x+1/3, y+2/3, z+2/3'
'-y+1/3, x-y+2/3, z+2/3'
'-x+y+1/3, -x+2/3, z+2/3'
'-x, -y, -z'
'y, -x+y, -z'
'x-y, x, -z'
'-x+2/3, -y+1/3, -z+1/3'
'y+2/3, -x+y+1/3, -z+1/3'
'x-y+2/3, x+1/3, -z+1/3'
'-x+1/3, -y+2/3, -z+2/3'
'y+1/3, -x+y+2/3, -z+2/3'
'x-y+1/3, x+2/3, -z+2/3'

loop_
_atom_site_label
_atom_site_type_symbol
_atom_site_fract_x
_atom_site_fract_y
_atom_site_fract_z
_atom_site_U_iso_or_equiv
_atom_site_adp_type
_atom_site_occupancy
_atom_site_symmetry_multiplicity
_atom_site_calc_flag
_atom_site_refinement_flags
Ti1 Ti 0.70188(3) 0.43730(3) 0.054248(19) 0.0401(2) Uani 1 1 d .
S2 S 0.85649(5) 0.70580(5) 0.04672(3) 0.0574(3) Uani 1 1 d .
S3 S 0.75152(6) 0.68562(6) 0.05454(3) 0.0598(3) Uani 1 1 d .
O1 O 0.70370(12) 0.44924(13) -0.00560(7) 0.0456(6) Uani 1 1 d .
O2 O 0.70732(12) 0.45717(13) 0.11318(7) 0.0466(6) Uani 1 1 d .
O3 O 0.75431(12) 0.39103(12) 0.05569(7) 0.0439(6) Uani 1 1 d .
O4 O 0.91486(17) 0.5520(2) -0.12849(9) 0.0980(12) Uani 1 1 d .
O5 O 0.5190(2) 0.4812(2) 0.22315(11) 0.1004(12) Uani 1 1 d .
N1 N 0.81224(15) 0.54065(14) 0.04900(8) 0.0416(6) Uani 1 1 d .
N2 N 0.65634(15) 0.51537(15) 0.05467(9) 0.0465(7) Uani 1 1 d .
C1 C 0.84860(18) 0.58365(19) 0.08555(11) 0.0447(8) Uani 1 1 d .
C2 C 0.86223(19) 0.5494(2) 0.11872(11) 0.0512(9) Uani 1 1 d .
H2A H 0.8472 0.4992 0.1170 0.061 Uiso 1 1 calc R
C3 C 0.8982(2) 0.5894(2) 0.15459(12) 0.0583(10) Uani 1 1 d .
H3A H 0.9084 0.5666 0.1772 0.070 Uiso 1 1 calc R
C4 C 0.9189(2) 0.6623(2) 0.15721(13) 0.0656(11) Uani 1 1 d .
H4A H 0.9430 0.6893 0.1817 0.079 Uiso 1 1 calc R
C5 C 0.9046(2) 0.6958(2) 0.12454(12) 0.0570(10) Uani 1 1 d .
H5A H 0.9191 0.7459 0.1267 0.068 Uiso 1 1 calc R
C6 C 0.86947(19) 0.65758(19) 0.08850(11) 0.0483(9) Uani 1 1 d .
C7 C 0.85076(19) 0.55793(18) 0.01529(11) 0.0465(8) Uani 1 1 d .
H7A H 0.9000 0.5955 0.0177 0.056 Uiso 1 1 calc R
C8 C 0.82676(19) 0.52591(19) -0.02614(11) 0.0468(8) Uani 1 1 d .
C9 C 0.8790(2) 0.5508(2) -0.05885(12) 0.0575(10) Uani 1 1 d .
H9A H 0.9283 0.5849 -0.0527 0.069 Uiso 1 1 calc R
C10 C 0.8595(2) 0.5268(3) -0.09861(12) 0.0638(11) Uani 1 1 d .
C11 C 0.7853(2) 0.4765(2) -0.10854(12) 0.0619(11) Uani 1 1 d .
H11A H 0.7712 0.4598 -0.1366 0.074 Uiso 1 1 calc R
C12 C 0.7356(2) 0.4531(2) -0.07722(12) 0.0545(9) Uani 1 1 d .
H12A H 0.6861 0.4206 -0.0840 0.065 Uiso 1 1 calc R
C13 C 0.75384(19) 0.47480(18) -0.03485(10) 0.0442(8) Uani 1 1 d .
C14 C 0.8947(3) 0.5569(3) -0.16986(13) 0.0947(17) Uani 1 1 d .
H14A H 0.9385 0.5853 -0.1869 0.142 Uiso 1 1 calc R
H14B H 0.8655 0.5809 -0.1698 0.142 Uiso 1 1 calc R
H14C H 0.8661 0.5080 -0.1818 0.142 Uiso 1 1 calc R
C15 C 0.7006(2) 0.6276(2) 0.01229(12) 0.0520(9) Uani 1 1 d .
C16 C 0.6991(2) 0.6584(2) -0.02626(13) 0.0626(11) Uani 1 1 d .
H16A H 0.7286 0.7095 -0.0298 0.075 Uiso 1 1 calc R
C17 C 0.6574(3) 0.6182(3) -0.05870(13) 0.0694(12) Uani 1 1 d .
H17A H 0.6595 0.6408 -0.0849 0.083 Uiso 1 1 calc R
C18 C 0.6118(3) 0.5445(3) -0.05377(13) 0.0677(11) Uani 1 1 d .
H18A H 0.5804 0.5166 -0.0760 0.081 Uiso 1 1 calc R
C19 C 0.6120(2) 0.5113(2) -0.01621(13) 0.0601(10) Uani 1 1 d .
H19A H 0.5816 0.4602 -0.0131 0.072 Uiso 1 1 calc R
C20 C 0.6563(2) 0.5523(2) 0.01697(11) 0.0498(9) Uani 1 1 d .
C21 C 0.6243(2) 0.52326(19) 0.08673(12) 0.0522(9) Uani 1 1 d .
H21A H 0.6014 0.5515 0.0829 0.063 Uiso 1 1 calc R
C22 C 0.6197(2) 0.4934(2) 0.12808(12) 0.0535(9) Uani 1 1 d .
C23 C 0.5734(2) 0.4987(2) 0.15745(14) 0.0642(11) Uani 1 1 d .
H23A H 0.5448 0.5196 0.1492 0.077 Uiso 1 1 calc R
C24 C 0.5685(3) 0.4743(2) 0.19782(15) 0.0719(12) Uani 1 1 d .
C25 C 0.6101(3) 0.4431(2) 0.20947(13) 0.0680(12) Uani 1 1 d .
H25A H 0.6061 0.4250 0.2373 0.082 Uiso 1 1 calc R
C26 C 0.6571(2) 0.4381(2) 0.18118(12) 0.0594(10) Uani 1 1 d .
H26A H 0.6860 0.4178 0.1900 0.071 Uiso 1 1 calc R
C27 C 0.6625(2) 0.46271(18) 0.13981(11) 0.0486(9) Uani 1 1 d .
C28 C 0.5143(3) 0.4595(3) 0.26355(16) 0.0924(16) Uani 1 1 d .
H28A H 0.4814 0.4711 0.2791 0.139 Uiso 1 1 calc R
H28B H 0.5626 0.4849 0.2765 0.139 Uiso 1 1 calc R
H28C H 0.4954 0.4070 0.2644 0.139 Uiso 1 1 calc R

loop_
_atom_site_aniso_label
_atom_site_aniso_U_11
_atom_site_aniso_U_22
_atom_site_aniso_U_33
_atom_site_aniso_U_23
_atom_site_aniso_U_13
_atom_site_aniso_U_12
Ti1 0.0412(4) 0.0392(4) 0.0388(4) -0.0012(3) -0.0008(2) 0.0193(3)
S2 0.0562(6) 0.0457(5) 0.0646(6) 0.0053(4) -0.0003(5) 0.0213(5)
S3 0.0657(6) 0.0533(6) 0.0676(7) -0.0074(5) -0.0037(5) 0.0353(5)
O1 0.0421(13) 0.0518(14) 0.0395(13) -0.0007(11) -0.0017(10) 0.0210(11)
O2 0.0483(14) 0.0519(14) 0.0402(13) -0.0024(11) -0.0012(10) 0.0256(11)
O3 0.0422(13) 0.0412(13) 0.0469(14) -0.0012(10) 0.0011(10) 0.0198(11)
O4 0.0635(19) 0.155(3) 0.0463(17) 0.0094(19) 0.0124(14) 0.033(2)
O5 0.117(3) 0.106(3) 0.082(2) 0.006(2) 0.046(2) 0.058(2)
N1 0.0439(16) 0.0383(15) 0.0386(15) -0.0002(12) -0.0011(13) 0.0176(13)
N2 0.0478(17) 0.0445(16) 0.0500(17) -0.0012(13) 0.0002(14) 0.0253(14)
C1 0.0400(18) 0.046(2) 0.0415(19) -0.0019(15) 0.0012(14) 0.0169(16)
C2 0.049(2) 0.049(2) 0.051(2) -0.0022(17) -0.0067(17) 0.0208(18)
C3 0.051(2) 0.069(3) 0.044(2) 0.0019(19) -0.0039(17) 0.021(2)
C4 0.060(2) 0.069(3) 0.052(2) -0.016(2) -0.0071(19) 0.020(2)
C5 0.051(2) 0.048(2) 0.062(2) -0.0108(19) -0.0001(19) 0.0169(18)
C6 0.048(2) 0.042(2) 0.048(2) -0.0013(16) 0.0002(16) 0.0176(16)
C7 0.0432(19) 0.0406(19) 0.048(2) -0.0007(15) -0.0046(16) 0.0154(16)
C8 0.047(2) 0.049(2) 0.0414(19) 0.0011(16) 0.0004(16) 0.0217(17)
C9 0.045(2) 0.061(2) 0.052(2) -0.0002(18) 0.0040(17) 0.0153(19)
C10 0.058(2) 0.086(3) 0.044(2) 0.013(2) 0.0144(18) 0.034(2)
C11 0.066(3) 0.076(3) 0.035(2) 0.0005(18) 0.0029(18) 0.029(2)
C12 0.048(2) 0.055(2) 0.051(2) -0.0043(17) -0.0068(17) 0.0181(18)
C13 0.053(2) 0.0459(19) 0.0368(18) 0.0033(15) -0.0007(16) 0.0265(17)
C14 0.087(4) 0.126(5) 0.048(3) 0.024(3) 0.013(2) 0.036(3)
C15 0.054(2) 0.060(2) 0.054(2) 0.0006(18) 0.0012(17) 0.0368(19)
C16 0.067(3) 0.075(3) 0.062(3) 0.017(2) 0.011(2) 0.047(2)
C17 0.092(3) 0.083(3) 0.053(2) 0.006(2) 0.001(2) 0.059(3)
C18 0.080(3) 0.088(3) 0.055(3) -0.009(2) -0.015(2) 0.057(3)
C19 0.061(2) 0.063(2) 0.065(3) -0.004(2) -0.010(2) 0.037(2)
C20 0.054(2) 0.054(2) 0.051(2) 0.0009(17) -0.0003(17) 0.0347(19)
C21 0.049(2) 0.049(2) 0.062(2) -0.0043(18) -0.0002(18) 0.0272(18)
C22 0.055(2) 0.047(2) 0.055(2) -0.0040(17) 0.0082(18) 0.0234(18)
C23 0.071(3) 0.061(2) 0.067(3) 0.001(2) 0.015(2) 0.038(2)
C24 0.082(3) 0.059(3) 0.073(3) -0.002(2) 0.027(2) 0.034(2)
C25 0.088(3) 0.060(3) 0.046(2) 0.0041(19) 0.017(2) 0.029(2)
C26 0.079(3) 0.047(2) 0.046(2) -0.0029(17) 0.0049(19) 0.026(2)
C27 0.056(2) 0.0380(18) 0.044(2) -0.0049(15) 0.0041(17) 0.0176(17)
C28 0.093(4) 0.087(4) 0.075(3) -0.009(3) 0.013(3) 0.028(3)

loop_
_atom_type_symbol
_atom_type_description
_atom_type_scat_dispersion_real
_atom_type_scat_dispersion_imag
_atom_type_scat_source
C C 0.0033 0.0016 'International Tables Vol C Tables 4.2.6.8 and 6.1.1.4'
H H 0.0000 0.0000 'International Tables Vol C Tables 4.2.6.8 and 6.1.1.4'
N N 0.0061 0.0033 'International Tables Vol C Tables 4.2.6.8 and 6.1.1.4'
O O 0.0106 0.0060 'International Tables Vol C Tables 4.2.6.8 and 6.1.1.4'
S S 0.1246 0.1234 'International Tables Vol C Tables 4.2.6.8 and 6.1.1.4'
Ti Ti 0.2776 0.4457 'International Tables Vol C Tables 4.2.6.8 and 6.1.1.4'

loop_
_geom_angle_atom_site_label_1
_geom_angle_atom_site_label_2
_geom_angle_atom_site_label_3
_geom_angle
_geom_angle_site_symmetry_1
_geom_angle_site_symmetry_3
O3 Ti1 O3 103.11(14) 2_655 .
O3 Ti1 O2 94.97(10) 2_655 .
O3 Ti1 O2 96.26(10) . .
O3 Ti1 O1 94.67(10) 2_655 .
O3 Ti1 O1 96.85(10) . .
O2 Ti1 O1 161.53(11) . .
O3 Ti1 N1 171.71(10) 2_655 .
O3 Ti1 N1 84.80(10) . .
O2 Ti1 N1 86.52(10) . .
O1 Ti1 N1 81.78(10) . .
O3 Ti1 N2 87.55(10) 2_655 .
O3 Ti1 N2 169.15(10) . .
O2 Ti1 N2 80.55(10) . .
O1 Ti1 N2 84.16(10) . .
N1 Ti1 N2 84.65(10) . .
O3 Ti1 Ti1 21.69(7) 2_655 2_655
O3 Ti1 Ti1 81.51(7) . 2_655
O2 Ti1 Ti1 99.43(7) . 2_655
O1 Ti1 Ti1 95.33(7) . 2_655
N1 Ti1 Ti1 165.58(7) . 2_655
N2 Ti1 Ti1 109.19(8) . 2_655
O3 Ti1 Ti1 81.64(7) 2_655 3_665
O3 Ti1 Ti1 21.56(7) . 3_665
O2 Ti1 Ti1 100.25(7) . 3_665
O1 Ti1 Ti1 96.72(7) . 3_665
N1 Ti1 Ti1 106.15(7) . 3_665
N2 Ti1 Ti1 169.19(8) . 3_665
Ti1 Ti1 Ti1 60.0 2_655 3_665
C6 S2 S3 104.64(13) . .
C15 S3 S2 105.88(13) . .
C13 O1 Ti1 135.9(2) . .
C27 O2 Ti1 132.9(2) . .
Ti1 O3 Ti1 136.76(14) 3_665 .
C10 O4 C14 115.9(4) . .
C28 O5 C24 116.5(4) . .
C7 N1 C1 115.3(3) . .
C7 N1 Ti1 122.5(2) . .
C1 N1 Ti1 121.3(2) . .
C21 N2 C20 116.6(3) . .
C21 N2 Ti1 122.8(2) . .
C20 N2 Ti1 120.3(2) . .
C2 C1 C6 120.1(3) . .
C2 C1 N1 117.7(3) . .
C6 C1 N1 122.1(3) . .
C1 C2 C3 119.5(4) . .
C4 C3 C2 120.0(4) . .
C5 C4 C3 120.4(4) . .
C4 C5 C6 120.8(4) . .
C5 C6 C1 119.1(3) . .
C5 C6 S2 118.1(3) . .
C1 C6 S2 122.7(3) . .
N1 C7 C8 126.7(3) . .
C13 C8 C9 120.0(3) . .
C13 C8 C7 122.3(3) . .
C9 C8 C7 117.7(3) . .
C10 C9 C8 120.8(4) . .
C9 C10 O4 117.0(4) . .
C9 C10 C11 120.3(4) . .
O4 C10 C11 122.7(4) . .
C12 C11 C10 118.7(4) . .
C11 C12 C13 123.0(4) . .
O1 C13 C8 122.3(3) . .
O1 C13 C12 120.5(3) . .
C8 C13 C12 117.2(3) . .
C16 C15 C20 118.0(4) . .
C16 C15 S3 119.1(3) . .
C20 C15 S3 122.7(3) . .
C17 C16 C15 122.4(4) . .
C16 C17 C18 119.9(4) . .
C17 C18 C19 119.8(4) . .
C18 C19 C20 120.4(4) . .
C19 C20 C15 119.4(3) . .
C19 C20 N2 118.5(3) . .
C15 C20 N2 122.1(3) . .
N2 C21 C22 126.2(3) . .
C23 C22 C27 120.2(4) . .
C23 C22 C21 117.8(4) . .
C27 C22 C21 121.9(3) . .
C24 C23 C22 121.1(4) . .
C23 C24 O5 114.9(4) . .
C23 C24 C25 119.0(4) . .
O5 C24 C25 126.1(4) . .
C26 C25 C24 121.1(4) . .
C25 C26 C27 120.5(4) . .
O2 C27 C26 119.8(3) . .
O2 C27 C22 122.1(3) . .
C26 C27 C22 118.1(3) . .

loop_
_geom_bond_atom_site_label_1
_geom_bond_atom_site_label_2
_geom_bond_distance
_geom_bond_site_symmetry_2
Ti1 O3 1.807(2) 2_655
Ti1 O3 1.817(2) .
Ti1 O2 1.909(2) .
Ti1 O1 1.915(2) .
Ti1 N1 2.279(3) .
Ti1 N2 2.300(3) .
Ti1 Ti1 3.3691(10) 2_655
Ti1 Ti1 3.3691(10) 3_665
S2 C6 1.780(4) .
S2 S3 2.0639(15) .
S3 C15 1.776(4) .
O1 C13 1.309(4) .
O2 C27 1.321(4) .
O3 Ti1 1.807(2) 3_665
O4 C10 1.392(5) .
O4 C14 1.402(5) .
O5 C28 1.350(6) .
O5 C24 1.389(5) .
N1 C7 1.284(4) .
N1 C1 1.440(4) .
N2 C21 1.282(4) .
N2 C20 1.431(4) .
C1 C2 1.390(5) .
C1 C6 1.405(5) .
C2 C3 1.398(5) .
C3 C4 1.384(6) .
C4 C5 1.375(6) .
C5 C6 1.386(5) .
C7 C8 1.451(5) .
C8 C13 1.404(5) .
C8 C9 1.415(5) .
C9 C10 1.347(6) .
C10 C11 1.429(6) .
C11 C12 1.352(5) .
C12 C13 1.412(5) .
C15 C16 1.395(5) .
C15 C20 1.401(5) .
C16 C17 1.348(6) .
C17 C18 1.377(6) .
C18 C19 1.387(6) .
C19 C20 1.391(5) .
C21 C22 1.440(5) .
C22 C23 1.401(5) .
C22 C27 1.408(5) .
C23 C24 1.367(6) .
C24 C25 1.391(7) .
C25 C26 1.387(6) .
C26 C27 1.397(5) .
